data_7129716
loop_
_publ_author_name
'Li, Yutang'
'Strand, Daniel'
'Grimme, Stefan'
'J\'onsson, Stef\'an'
'W\"arnmark, Kenneth'

_publ_section_title
;
 The long-awaited synthesis and self-assembly of a small rigid C3
 symmetric trilactam
;
_journal_name_full 'Chemical Communications'
_journal_paper_doi 10.1039/D2CC00345G
_journal_year 2022
_chemical_formula_moiety 'C7 H7 N3 O3, 0.5(C2 H3 N)'
_chemical_formula_sum 'C7 H8.5 N3.5 O3'
_chemical_formula_weight 301.68
_chemical_name_systematic (+)-(2aS,4aS,6aS)-hexahydro-1,3,5-triazacyclopenta[cd]pentalene-2,4,6(1H)-trione
_space_group_crystal_system monoclinic
_space_group_IT_number 4
_space_group_name_Hall 'P 2yb'
_space_group_name_H-M_alt 'P 1 21 1'
_atom_sites_solution_hydrogens geom
_audit_creation_method SHELXL-2016/6
_audit_update_record
;
2022-02-08 deposited with the CCDC.	2022-02-15 downloaded from the CCDC.
;
_cell_angle_alpha 90
_cell_angle_beta 117.25(2)
_cell_angle_gamma 90
_cell_formula_units_Z 4
_cell_length_a 10.2416(18)
_cell_length_b 9.0837(12)
_cell_length_c 10.5564(16)
_cell_measurement_reflns_used 2566
_cell_measurement_temperature 293(2)
_cell_measurement_theta_max 27.3630
_cell_measurement_theta_min 4.3910
_cell_volume 873.1(3)
_computing_structure_refinement 'SHELXL-2016/6 (Sheldrick, 2016)'
_diffrn_ambient_temperature 293(2)
_diffrn_detector_area_resol_mean 16.1367
_diffrn_measured_fraction_theta_full 0.996
_diffrn_measured_fraction_theta_max 0.860
_diffrn_measurement_device_type 'Xcalibur, Eos'
_diffrn_measurement_method '\w scans'
_diffrn_radiation_type MoK\a
_diffrn_radiation_wavelength 0.71073
_diffrn_reflns_av_unetI/netI 0.0723
_diffrn_reflns_Laue_measured_fraction_full 0.996
_diffrn_reflns_Laue_measured_fraction_max 0.860
_diffrn_reflns_limit_h_max 13
_diffrn_reflns_limit_h_min -13
_diffrn_reflns_limit_k_max 11
_diffrn_reflns_limit_k_min -11
_diffrn_reflns_limit_l_max 13
_diffrn_reflns_limit_l_min -13
_diffrn_reflns_number 10598
_diffrn_reflns_point_group_measured_fraction_full 0.997
_diffrn_reflns_point_group_measured_fraction_max 0.833
_diffrn_reflns_theta_full 25.000
_diffrn_reflns_theta_max 29.783
_diffrn_reflns_theta_min 3.764
_exptl_absorpt_coefficient_mu 0.121
_exptl_absorpt_correction_T_max 1.00000
_exptl_absorpt_correction_T_min 0.95720
_exptl_absorpt_correction_type multi-scan
_exptl_absorpt_process_details
;
CrysAlisPro 1.171.39.46e (Rigaku Oxford Diffraction, 2018)
Empirical absorption correction using spherical harmonics,
 implemented in SCALE3 ABSPACK scaling algorithm.
;
_exptl_crystal_colour colorless
_exptl_crystal_density_diffrn 1.534
_exptl_crystal_description irregular
_exptl_crystal_F_000 420
_exptl_crystal_size_max 0.200
_exptl_crystal_size_mid 0.200
_exptl_crystal_size_min 0.200
_refine_diff_density_max 1.507
_refine_diff_density_min -1.209
_refine_diff_density_rms 0.320
_refine_ls_abs_structure_details
;
 Flack x determined using 855 quotients [(I+)-(I-)]/[(I+)+(I-)]
 (Parsons, Flack and Wagner, Acta Cryst. B69 (2013) 249-259).
;
_refine_ls_abs_structure_Flack -0.5(10)
_refine_ls_extinction_method none
_refine_ls_goodness_of_fit_ref 1.100
_refine_ls_hydrogen_treatment constr
_refine_ls_matrix_type full
_refine_ls_number_parameters 266
_refine_ls_number_reflns 10598
_refine_ls_number_restraints 1
_refine_ls_restrained_S_all 1.100
_refine_ls_R_factor_all 0.1246
_refine_ls_R_factor_gt 0.0785
_refine_ls_shift/su_max 0.000
_refine_ls_shift/su_mean 0.000
_refine_ls_structure_factor_coef Fsqd
_refine_ls_weighting_details 'w=1/[\s^2^(Fo^2^)+(0.1088P)^2^+1.2277P] where P=(Fo^2^+2Fc^2^)/3'
_refine_ls_weighting_scheme calc
_refine_ls_wR_factor_gt 0.2775
_refine_ls_wR_factor_ref 0.2944
_reflns_Friedel_coverage 0.830
_reflns_Friedel_fraction_full 0.998
_reflns_Friedel_fraction_max 0.803
_reflns_number_gt 5845
_reflns_number_total 10598
_reflns_threshold_expression 'I > 2\s(I)'
_cod_data_source_file d2cc00345g2.cif
_cod_data_source_block shelx_CCDC1
_cod_depositor_comments
;

2024-12-16
Z value and formula fixed to values more according to usual
chemical conventions.                 miguel
;
_cod_original_formula_sum 'C16 H17 N7 O6'
_cod_original_formula_weight 403.36
_cod_original_formula_moiety '2(C7 H7 N3 O3),C2 H3 N'
_cod_original_formula_units_Z 2
_cod_original_sg_symbol_H-M 'P 21'
_cod_database_code 7129716
_shelx_shelxl_version_number 2016/6
_shelx_space_group_comment
;
The symmetry employed for this shelxl refinement is uniquely defined
by the following loop, which should always be used as a source of
symmetry information in preference to the above space-group names.
They are only intended as comments.
;
_shelx_estimated_absorpt_t_min 0.976
_shelx_estimated_absorpt_t_max 0.976

loop_
_space_group_symop_operation_xyz
'x, y, z'
'-x, y+1/2, -z'

loop_
_atom_site_label
_atom_site_type_symbol
_atom_site_fract_x
_atom_site_fract_y
_atom_site_fract_z
_atom_site_U_iso_or_equiv
_atom_site_adp_type
_atom_site_occupancy
_atom_site_site_symmetry_order
_atom_site_calc_flag
_atom_site_refinement_flags_posn
_atom_site_refinement_flags_adp
_atom_site_refinement_flags_occupancy
_atom_site_disorder_assembly
_atom_site_disorder_group
C1 C 0.4856(13) 0.6792(15) 0.6825(13) 0.037(3) Uani 1 1 d . . . . .
C2 C 0.6184(14) 0.5876(15) 0.7046(14) 0.040(3) Uani 1 1 d . . . . .
H2 H 0.593954 0.509571 0.633140 0.048 Uiso 1 1 calc R U . . .
C3 C 0.8471(14) 0.7020(16) 0.8361(13) 0.038(3) Uani 1 1 d . . . . .
C4 C 0.8277(14) 0.6027(15) 0.9433(13) 0.036(3) Uani 1 1 d . . . . .
H4 H 0.907874 0.531387 0.987101 0.044 Uiso 1 1 calc R U . . .
C5 C 0.6752(14) 0.6904(15) 1.0394(12) 0.035(3) Uani 1 1 d . . . . .
C6 C 0.5763(14) 0.5886(15) 0.9150(13) 0.037(3) Uani 1 1 d . . . . .
H6 H 0.530155 0.511055 0.945320 0.044 Uiso 1 1 calc R U . . .
C7 C 0.6771(16) 0.5262(14) 0.8574(14) 0.043(3) Uani 1 1 d . . . . .
H7 H 0.683381 0.418515 0.861593 0.052 Uiso 1 1 calc R U . . .
N1 N 0.4696(11) 0.6759(14) 0.7991(11) 0.041(3) Uani 1 1 d . . . . .
H1A H 0.400194 0.722605 0.806179 0.049 Uiso 1 1 calc R U . . .
N2 N 0.7344(11) 0.6847(12) 0.7096(11) 0.039(2) Uani 1 1 d . . . . .
H2A H 0.729239 0.727690 0.634896 0.046 Uiso 1 1 calc R U . . .
N3 N 0.8096(12) 0.6900(12) 1.0486(10) 0.038(2) Uani 1 1 d . . . . .
H3A H 0.881000 0.738733 1.113252 0.045 Uiso 1 1 calc R U . . .
O1 O 0.4106(11) 0.7479(12) 0.5712(10) 0.057(3) Uani 1 1 d . . . . .
O2 O 0.9519(11) 0.7852(13) 0.8698(10) 0.062(3) Uani 1 1 d . . . . .
O3 O 0.6336(11) 0.7578(12) 1.1145(10) 0.052(3) Uani 1 1 d . . . . .
C101 C -0.0623(12) 0.4405(14) 0.6464(12) 0.030(2) Uani 1 1 d . . . . .
C102 C 0.0623(13) 0.5386(13) 0.6529(13) 0.033(3) Uani 1 1 d . . . . .
H102 H 0.091809 0.613277 0.727974 0.039 Uiso 1 1 calc R U . . .
C103 C 0.2051(12) 0.4451(13) 0.5478(11) 0.029(2) Uani 1 1 d . . . . .
C104 C 0.0924(13) 0.5428(13) 0.4347(12) 0.032(3) Uani 1 1 d . . . . .
H104 H 0.138300 0.620276 0.404034 0.039 Uiso 1 1 calc R U . . .
C105 C -0.1484(13) 0.4532(13) 0.2990(11) 0.031(2) Uani 1 1 d . . . . .
C106 C -0.1548(13) 0.5466(13) 0.4168(12) 0.032(3) Uani 1 1 d . . . . .
H106 H -0.228441 0.625097 0.378510 0.039 Uiso 1 1 calc R U . . .
C107 C -0.0003(15) 0.6068(13) 0.5028(14) 0.034(3) Uani 1 1 d . . . . .
H107 H 0.001826 0.714600 0.505459 0.041 Uiso 1 1 calc R U . . .
N101 N -0.1780(10) 0.4513(12) 0.5169(10) 0.032(2) Uani 1 1 d . . . . .
H11A H -0.259330 0.405903 0.494330 0.039 Uiso 1 1 calc R U . . .
N102 N 0.1848(10) 0.4504(12) 0.6642(10) 0.032(2) Uani 1 1 d . . . . .
H12A H 0.241184 0.404190 0.741140 0.039 Uiso 1 1 calc R U . . .
N103 N -0.0130(11) 0.4565(11) 0.3146(10) 0.033(2) Uani 1 1 d . . . . .
H13A H 0.011685 0.410548 0.257561 0.040 Uiso 1 1 calc R U . . .
O101 O -0.0551(9) 0.3620(11) 0.7442(8) 0.043(2) Uani 1 1 d . . . . .
O102 O 0.2974(9) 0.3708(10) 0.5336(9) 0.042(2) Uani 1 1 d . . . . .
O103 O -0.2534(9) 0.3845(11) 0.2080(9) 0.044(2) Uani 1 1 d . . . . .
C201 C 0.396(4) 0.610(3) 0.269(2) 0.139(12) Uani 1 1 d . . . . .
H20A H 0.331538 0.588797 0.310403 0.208 Uiso 1 1 calc R U . . .
H20B H 0.422134 0.711856 0.281836 0.208 Uiso 1 1 calc R U . . .
H20C H 0.482888 0.550534 0.314955 0.208 Uiso 1 1 calc R U . . .
C202 C 0.324(3) 0.577(2) 0.123(3) 0.090(6) Uani 1 1 d . . . . .
N201 N 0.279(3) 0.549(3) 0.005(2) 0.133(9) Uani 1 1 d . . . . .

loop_
_atom_site_aniso_label
_atom_site_aniso_U_11
_atom_site_aniso_U_22
_atom_site_aniso_U_33
_atom_site_aniso_U_23
_atom_site_aniso_U_13
_atom_site_aniso_U_12
C1 0.027(6) 0.036(8) 0.037(7) -0.010(6) 0.003(5) 0.000(6)
C2 0.043(8) 0.037(7) 0.038(7) -0.008(6) 0.017(6) 0.006(6)
C3 0.035(7) 0.046(8) 0.035(7) 0.006(5) 0.017(6) 0.008(6)
C4 0.038(7) 0.031(7) 0.037(7) 0.007(5) 0.014(6) 0.010(6)
C5 0.033(7) 0.038(7) 0.028(6) 0.005(5) 0.008(5) -0.008(6)
C6 0.039(7) 0.030(7) 0.040(7) -0.004(5) 0.018(6) -0.010(6)
C7 0.062(10) 0.021(7) 0.044(8) -0.003(5) 0.023(7) -0.001(6)
N1 0.029(5) 0.054(7) 0.036(6) -0.014(5) 0.013(5) -0.003(5)
N2 0.044(6) 0.039(6) 0.037(6) 0.004(5) 0.022(5) 0.006(5)
N3 0.038(6) 0.038(6) 0.030(5) 0.002(4) 0.009(5) -0.005(5)
O1 0.047(6) 0.078(8) 0.039(5) -0.006(5) 0.013(5) 0.018(5)
O2 0.050(6) 0.088(9) 0.049(6) 0.010(5) 0.024(5) -0.018(6)
O3 0.052(6) 0.068(7) 0.042(5) -0.016(5) 0.025(5) -0.013(5)
C101 0.029(6) 0.027(6) 0.032(6) -0.006(5) 0.014(5) 0.007(5)
C102 0.038(7) 0.023(7) 0.035(7) -0.007(5) 0.015(6) -0.001(5)
C103 0.029(6) 0.022(6) 0.030(6) -0.002(5) 0.009(5) -0.008(5)
C104 0.036(7) 0.029(7) 0.033(7) 0.007(5) 0.015(6) -0.003(5)
C105 0.035(7) 0.026(6) 0.027(6) 0.011(5) 0.012(5) 0.004(5)
C106 0.034(7) 0.028(7) 0.030(6) 0.002(5) 0.011(5) 0.007(5)
C107 0.045(7) 0.017(6) 0.038(7) 0.005(5) 0.017(6) 0.007(5)
N101 0.029(5) 0.032(6) 0.038(6) -0.002(4) 0.017(5) 0.001(4)
N102 0.029(5) 0.032(6) 0.027(5) 0.004(4) 0.005(4) -0.001(5)
N103 0.039(6) 0.031(6) 0.028(5) 0.003(4) 0.015(4) 0.005(5)
O101 0.043(5) 0.051(6) 0.036(5) 0.006(4) 0.019(4) -0.001(4)
O102 0.039(5) 0.044(5) 0.043(5) 0.001(4) 0.019(4) 0.005(4)
O103 0.041(5) 0.054(6) 0.034(5) -0.004(4) 0.014(4) -0.007(5)
C201 0.24(4) 0.10(2) 0.067(15) 0.013(13) 0.062(19) -0.01(2)
C202 0.119(19) 0.053(12) 0.086(16) -0.008(11) 0.038(15) -0.011(12)
N201 0.16(2) 0.109(18) 0.093(15) -0.014(13) 0.023(15) -0.016(16)

loop_
_atom_type_symbol
_atom_type_description
_atom_type_scat_dispersion_real
_atom_type_scat_dispersion_imag
_atom_type_scat_source
C C 0.0033 0.0016 'International Tables Vol C Tables 4.2.6.8 and 6.1.1.4'
H H 0.0000 0.0000 'International Tables Vol C Tables 4.2.6.8 and 6.1.1.4'
N N 0.0061 0.0033 'International Tables Vol C Tables 4.2.6.8 and 6.1.1.4'
O O 0.0106 0.0060 'International Tables Vol C Tables 4.2.6.8 and 6.1.1.4'

loop_
_geom_angle_atom_site_label_1
_geom_angle_atom_site_label_2
_geom_angle_atom_site_label_3
_geom_angle
_geom_angle_site_symmetry_1
_geom_angle_site_symmetry_3
_geom_angle_publ_flag
O1 C1 N1 127.6(12) . . ?
O1 C1 C2 123.0(12) . . ?
N1 C1 C2 109.3(11) . . ?
N2 C2 C1 109.3(11) . . ?
N2 C2 C7 105.0(10) . . ?
C1 C2 C7 104.5(10) . . ?
N2 C2 H2 112.5 . . ?
C1 C2 H2 112.5 . . ?
C7 C2 H2 112.5 . . ?
O2 C3 N2 127.9(12) . . ?
O2 C3 C4 122.9(12) . . ?
N2 C3 C4 109.2(12) . . ?
N3 C4 C3 110.6(11) . . ?
N3 C4 C7 104.6(10) . . ?
C3 C4 C7 105.2(10) . . ?
N3 C4 H4 112.0 . . ?
C3 C4 H4 112.0 . . ?
C7 C4 H4 112.0 . . ?
O3 C5 N3 127.4(12) . . ?
O3 C5 C6 124.3(11) . . ?
N3 C5 C6 108.3(11) . . ?
N1 C6 C7 104.7(10) . . ?
N1 C6 C5 109.7(11) . . ?
C7 C6 C5 105.1(10) . . ?
N1 C6 H6 112.3 . . ?
C7 C6 H6 112.3 . . ?
C5 C6 H6 112.3 . . ?
C6 C7 C2 105.7(11) . . ?
C6 C7 C4 105.9(10) . . ?
C2 C7 C4 104.9(10) . . ?
C6 C7 H7 113.2 . . ?
C2 C7 H7 113.2 . . ?
C4 C7 H7 113.2 . . ?
C1 N1 C6 115.7(11) . . ?
C1 N1 H1A 122.1 . . ?
C6 N1 H1A 122.1 . . ?
C3 N2 C2 115.5(10) . . ?
C3 N2 H2A 122.3 . . ?
C2 N2 H2A 122.3 . . ?
C5 N3 C4 115.9(11) . . ?
C5 N3 H3A 122.1 . . ?
C4 N3 H3A 122.1 . . ?
O101 C101 N101 125.7(11) . . ?
O101 C101 C102 124.8(11) . . ?
N101 C101 C102 109.4(10) . . ?
N102 C102 C101 110.8(10) . . ?
N102 C102 C107 104.1(9) . . ?
C101 C102 C107 104.0(10) . . ?
N102 C102 H102 112.4 . . ?
C101 C102 H102 112.4 . . ?
C107 C102 H102 112.4 . . ?
O102 C103 N102 125.8(11) . . ?
O102 C103 C104 125.5(10) . . ?
N102 C103 C104 108.7(10) . . ?
N103 C104 C103 111.3(10) . . ?
N103 C104 C107 103.8(9) . . ?
C103 C104 C107 105.3(9) . . ?
N103 C104 H104 112.0 . . ?
C103 C104 H104 112.0 . . ?
C107 C104 H104 112.0 . . ?
O103 C105 N103 126.9(11) . . ?
O103 C105 C106 124.4(10) . . ?
N103 C105 C106 108.7(10) . . ?
N101 C106 C107 104.4(9) . . ?
N101 C106 C105 109.8(10) . . ?
C107 C106 C105 105.3(9) . . ?
N101 C106 H106 112.3 . . ?
C107 C106 H106 112.3 . . ?
C105 C106 H106 112.3 . . ?
C106 C107 C102 107.4(10) . . ?
C106 C107 C104 106.3(10) . . ?
C102 C107 C104 105.8(9) . . ?
C106 C107 H107 112.3 . . ?
C102 C107 H107 112.3 . . ?
C104 C107 H107 112.3 . . ?
C101 N101 C106 114.8(10) . . ?
C101 N101 H11A 122.6 . . ?
C106 N101 H11A 122.6 . . ?
C103 N102 C102 116.0(10) . . ?
C103 N102 H12A 122.0 . . ?
C102 N102 H12A 122.0 . . ?
C105 N103 C104 115.9(10) . . ?
C105 N103 H13A 122.1 . . ?
C104 N103 H13A 122.1 . . ?
C202 C201 H20A 109.5 . . ?
C202 C201 H20B 109.5 . . ?
H20A C201 H20B 109.5 . . ?
C202 C201 H20C 109.5 . . ?
H20A C201 H20C 109.5 . . ?
H20B C201 H20C 109.5 . . ?
N201 C202 C201 173(3) . . ?

loop_
_geom_bond_atom_site_label_1
_geom_bond_atom_site_label_2
_geom_bond_distance
_geom_bond_site_symmetry_2
_geom_bond_publ_flag
C1 O1 1.238(16) . ?
C1 N1 1.315(15) . ?
C1 C2 1.519(18) . ?
C2 N2 1.460(18) . ?
C2 C7 1.545(19) . ?
C2 H2 0.9800 . ?
C3 O2 1.225(16) . ?
C3 N2 1.315(16) . ?
C3 C4 1.529(17) . ?
C4 N3 1.445(16) . ?
C4 C7 1.55(2) . ?
C4 H4 0.9800 . ?
C5 O3 1.223(15) . ?
C5 N3 1.334(16) . ?
C5 C6 1.545(17) . ?
C6 N1 1.447(17) . ?
C6 C7 1.527(18) . ?
C6 H6 0.9800 . ?
C7 H7 0.9800 . ?
N1 H1A 0.8600 . ?
N2 H2A 0.8600 . ?
N3 H3A 0.8600 . ?
C101 O101 1.229(14) . ?
C101 N101 1.341(15) . ?
C101 C102 1.532(17) . ?
C102 N102 1.447(15) . ?
C102 C107 1.541(17) . ?
C102 H102 0.9800 . ?
C103 O102 1.225(14) . ?
C103 N102 1.338(14) . ?
C103 C104 1.511(16) . ?
C104 N103 1.461(16) . ?
C104 C107 1.543(17) . ?
C104 H104 0.9800 . ?
C105 O103 1.234(14) . ?
C105 N103 1.319(15) . ?
C105 C106 1.532(16) . ?
C106 N101 1.467(15) . ?
C106 C107 1.521(19) . ?
C106 H106 0.9800 . ?
C107 H107 0.9800 . ?
N101 H11A 0.8600 . ?
N102 H12A 0.8600 . ?
N103 H13A 0.8600 . ?
C201 C202 1.40(3) . ?
C201 H20A 0.9600 . ?
C201 H20B 0.9600 . ?
C201 H20C 0.9600 . ?
C202 N201 1.14(3) . ?

loop_
_geom_hbond_atom_site_label_D
_geom_hbond_atom_site_label_H
_geom_hbond_atom_site_label_A
_geom_hbond_distance_DH
_geom_hbond_distance_HA
_geom_hbond_distance_DA
_geom_hbond_angle_DHA
_geom_hbond_site_symmetry_A
N1 H1A O103 0.86 2.06 2.889(14) 162.0 2_556
N2 H2A O102 0.86 2.12 2.966(13) 168.4 2_656
N3 H3A O101 0.86 2.06 2.918(14) 175.6 2_657
C104 H104 O101 0.98 2.60 3.385(14) 136.9 2_556
C106 H106 O102 0.98 2.63 3.432(15) 138.6 2_556
N101 H11A O1 0.86 1.99 2.815(15) 160.7 2_546
N102 H12A O3 0.86 1.99 2.828(14) 165.9 2_647
N103 H13A O2 0.86 1.92 2.778(13) 171.6 2_646
N1 H1A O103 0.86 2.06 2.889(14) 162.0 2_556
N2 H2A O102 0.86 2.12 2.966(13) 168.4 2_656
N3 H3A O101 0.86 2.06 2.918(14) 175.6 2_657
C104 H104 O101 0.98 2.60 3.385(14) 136.9 2_556
C106 H106 O102 0.98 2.63 3.432(15) 138.6 2_556
N101 H11A O1 0.86 1.99 2.815(15) 160.7 2_546
N102 H12A O3 0.86 1.99 2.828(14) 165.9 2_647
N103 H13A O2 0.86 1.92 2.778(13) 171.6 2_646
